data_7242631
loop_
_publ_author_name
'Wang, Xiang'
'Li, Yunhui'
'Zhang, Tong'
'Ma, Sijia'
'Wang, Xiuli'

_publ_section_title
;
 Assembly, structures and properties of polyoxometalate-based
 supramolecular complexes involving in situ transformation of
 single-branch N-donor cyano ligands
;
_journal_issue 19
_journal_name_full CrystEngComm
_journal_page_first 3477
_journal_page_last 3487
_journal_paper_doi 10.1039/D1CE00298H
_journal_volume 23
_journal_year 2021
_chemical_formula_moiety '2(C32 H24 Cu N8), O40 Si W12'
_chemical_formula_sum 'C64 H48 Cu2 N16 O40 Si W12'
_chemical_formula_weight 4042.45
_space_group_crystal_system triclinic
_space_group_IT_number 2
_space_group_name_Hall '-P 1'
_space_group_name_H-M_alt 'P -1'
_atom_sites_solution_hydrogens geom
_audit_creation_method SHELXL-2014/7
_audit_update_record
;
2021-02-07 deposited with the CCDC.	2021-04-12 downloaded from the CCDC.
;
_cell_angle_alpha 77.821(5)
_cell_angle_beta 71.632(5)
_cell_angle_gamma 76.796(5)
_cell_formula_units_Z 1
_cell_length_a 11.473(5)
_cell_length_b 13.285(5)
_cell_length_c 15.134(5)
_cell_measurement_reflns_used 8357
_cell_measurement_temperature 293(2)
_cell_measurement_theta_max 26.104
_cell_measurement_theta_min 1.592
_cell_volume 2107.1(14)
_computing_structure_refinement 'SHELXL-2014/7 (Sheldrick, 2014)'
_diffrn_ambient_temperature 293(2)
_diffrn_measured_fraction_theta_full 1.000
_diffrn_measured_fraction_theta_max 0.997
_diffrn_measurement_device_type 'Bruker P4'
_diffrn_measurement_method '\w scan'
_diffrn_radiation_type MoK\a
_diffrn_radiation_wavelength 0.71069
_diffrn_reflns_av_R_equivalents 0.0525
_diffrn_reflns_av_unetI/netI 0.0994
_diffrn_reflns_Laue_measured_fraction_full 1.000
_diffrn_reflns_Laue_measured_fraction_max 0.997
_diffrn_reflns_limit_h_max 14
_diffrn_reflns_limit_h_min -14
_diffrn_reflns_limit_k_max 16
_diffrn_reflns_limit_k_min -16
_diffrn_reflns_limit_l_max 18
_diffrn_reflns_limit_l_min -9
_diffrn_reflns_number 13142
_diffrn_reflns_point_group_measured_fraction_full 1.000
_diffrn_reflns_point_group_measured_fraction_max 0.997
_diffrn_reflns_theta_full 25.240
_diffrn_reflns_theta_max 26.104
_diffrn_reflns_theta_min 1.592
_exptl_absorpt_coefficient_mu 16.907
_exptl_absorpt_correction_T_max 0.259
_exptl_absorpt_correction_T_min 0.215
_exptl_absorpt_correction_type multi-scan
_exptl_crystal_colour GREEN
_exptl_crystal_density_diffrn 3.186
_exptl_crystal_description BLOCK
_exptl_crystal_F_000 1824.0
_exptl_crystal_size_max 0.1
_exptl_crystal_size_mid 0.08
_exptl_crystal_size_min 0.08
_refine_diff_density_max 1.790
_refine_diff_density_min -2.307
_refine_diff_density_rms 0.390
_refine_ls_extinction_method none
_refine_ls_goodness_of_fit_ref 1.096
_refine_ls_hydrogen_treatment constr
_refine_ls_matrix_type full
_refine_ls_number_parameters 687
_refine_ls_number_reflns 8357
_refine_ls_number_restraints 342
_refine_ls_restrained_S_all 1.077
_refine_ls_R_factor_all 0.1257
_refine_ls_R_factor_gt 0.0871
_refine_ls_shift/su_max 0.007
_refine_ls_shift/su_mean 0.000
_refine_ls_structure_factor_coef Fsqd
_refine_ls_weighting_details 'w=1/[\s^2^(Fo^2^)+(0.1600P)^2^+125.1957P] where P=(Fo^2^+2Fc^2^)/3'
_refine_ls_weighting_scheme calc
_refine_ls_wR_factor_gt 0.2698
_refine_ls_wR_factor_ref 0.2941
_reflns_Friedel_coverage 0.000
_reflns_number_gt 5909
_reflns_number_total 8378
_reflns_threshold_expression 'I > 2\s(I)'
_cod_data_source_file d1ce00298h2.cif
_cod_data_source_block 5
_cod_depositor_comments 'Adding full bibliography for 7242631--7242636.cif.'
_cod_database_code 7242631
_shelx_shelxl_version_number 2014/7
_shelx_space_group_comment
;
The symmetry employed for this shelxl refinement is uniquely defined
by the following loop, which should always be used as a source of
symmetry information in preference to the above space-group names.
They are only intended as comments.
;

loop_
_space_group_symop_operation_xyz
'x, y, z'
'-x, -y, -z'

loop_
_atom_site_label
_atom_site_type_symbol
_atom_site_fract_x
_atom_site_fract_y
_atom_site_fract_z
_atom_site_U_iso_or_equiv
_atom_site_adp_type
_atom_site_occupancy
_atom_site_site_symmetry_order
_atom_site_calc_flag
_atom_site_refinement_flags_posn
_atom_site_refinement_flags_adp
_atom_site_refinement_flags_occupancy
_atom_site_disorder_assembly
_atom_site_disorder_group
W1B W 0.729(13) -0.039(16) 1.062(10) 0.022(6) Uani 0.012(9) 1 d . U P A 2
Si1 Si 1.0000 0.0000 1.0000 0.020(2) Uani 1 2 d S . P A .
O1 O 1.021(2) 0.279(2) 0.9342(17) 0.048(6) Uani 1 1 d . U . . .
W2 W 0.74561(12) 0.14917(10) 1.14490(9) 0.0308(4) Uani 1 1 d . . . . .
O2 O 0.566(3) -0.119(3) 1.1240(19) 0.072(10) Uani 1 1 d . . . . .
W3 W 0.75182(12) 0.14486(10) 0.91020(10) 0.0320(4) Uani 1 1 d . . . . .
O3 O 1.213(2) 0.161(2) 0.8263(17) 0.045(6) Uani 1 1 d . U . . .
W4 W 0.99939(14) -0.01415(13) 0.76969(9) 0.0384(4) Uani 1 1 d . . . . .
O4 O 0.854(3) 0.034(3) 1.027(3) 0.018(8) Uani 0.5 1 d . U P . .
W5 W 1.03627(13) 0.23489(10) 1.05426(9) 0.0290(3) Uani 1 1 d . . . . .
O5 O 0.797(3) -0.172(2) 0.996(2) 0.059(7) Uani 1 1 d . U . . .
W6 W 1.04911(12) 0.21633(10) 0.82252(9) 0.0299(4) Uani 1 1 d . . . . .
O6 O 1.052(3) 0.137(3) 0.729(3) 0.019(8) Uani 0.5 1 d . U P . .
O7 O 0.712(3) 0.1991(18) 1.0259(17) 0.058(9) Uani 1 1 d . . . . .
O21 O 1.007(2) -0.022(2) 0.6593(17) 0.052(8) Uani 1 1 d . . . . .
O8 O 0.938(4) -0.117(3) 0.854(3) 0.021(8) Uani 0.5 1 d . U P . .
O9 O 0.818(4) 0.096(3) 1.248(3) 0.020(8) Uani 0.5 1 d . U P . .
O10 O 0.682(3) 0.027(2) 0.9808(18) 0.062(9) Uani 1 1 d . . . . .
O22 O 1.053(2) 0.344(2) 1.081(2) 0.060(8) Uani 1 1 d . . . . .
O11 O 0.963(3) 0.073(3) 0.903(2) 0.012(7) Uani 0.5 1 d . U P . .
O12 O 1.073(3) 0.092(3) 0.959(3) 0.018(8) Uani 0.5 1 d . U P A .
O20 O 0.634(2) 0.2189(19) 0.867(2) 0.049(7) Uani 1 1 d . . . . .
O13 O 0.956(3) 0.082(2) 1.081(2) 0.002(6) Uani 0.5 1 d . U P . .
O14 O 0.871(4) 0.229(4) 1.091(3) 0.029(10) Uani 0.5 1 d . U P . .
O15 O 0.888(4) 0.213(3) 0.875(3) 0.028(9) Uani 0.5 1 d . U P . .
O16 O 0.844(4) 0.044(4) 0.836(3) 0.033(10) Uani 0.5 1 d . U P . .
O17 O 0.625(2) 0.2254(18) 1.2127(19) 0.051(7) Uani 1 1 d . U . . .
O18 O 0.680(4) 0.0274(19) 1.1581(18) 0.069(11) Uani 1 1 d . . . . .
O19 O 1.071(2) 0.3220(19) 0.7368(18) 0.048(7) Uani 1 1 d . . . . .
Cu1 Cu 0.8720(3) 0.6378(3) 0.7265(3) 0.0288(9) Uani 1 1 d . . . . .
N1 N 0.817(3) 0.566(2) 0.6312(18) 0.034(6) Uani 1 1 d . . . . .
C32 C 0.577(4) 0.865(3) 0.612(3) 0.050(10) Uani 1 1 d . U . . .
H32 H 0.5441 0.8624 0.6771 0.060 Uiso 1 1 calc R U . . .
N2 N 0.975(2) 0.699(2) 0.6027(19) 0.032(6) Uani 1 1 d . . . . .
C31 C 0.692(3) 0.889(3) 0.567(2) 0.036(8) Uani 1 1 d . U . . .
C30 C 0.612(3) 0.857(3) 0.875(3) 0.039(8) Uani 1 1 d . U . . .
H30 H 0.5611 0.8704 0.9344 0.047 Uiso 1 1 calc R U . . .
N3 N 0.746(3) 0.772(2) 0.759(2) 0.039(7) Uani 1 1 d . . . . .
C29 C 0.510(4) 0.846(3) 0.559(3) 0.044(9) Uani 1 1 d . U . . .
H29 H 0.4338 0.8235 0.5865 0.053 Uiso 1 1 calc R U . . .
N4 N 1.036(3) 0.559(2) 0.7486(19) 0.040(8) Uani 1 1 d . . . . .
C28 C 0.790(3) 0.486(2) 0.890(2) 0.029(7) Uani 1 1 d . U . . .
H28 H 0.8509 0.4366 0.8579 0.035 Uiso 1 1 calc R U . . .
N5 N 0.774(2) 0.5847(19) 0.8470(16) 0.022(5) Uani 1 1 d . U . . .
C27 C 0.820(3) 0.574(3) 0.478(2) 0.035(7) Uani 1 1 d . U . . .
H27 H 0.8400 0.5894 0.4130 0.041 Uiso 1 1 calc R U . . .
N6 N 0.728(3) 0.874(2) 0.7275(17) 0.031(6) Uani 1 1 d . . . . .
C26 C 0.340(3) 0.586(3) 0.718(2) 0.038(8) Uani 1 1 d . U . . .
H26 H 0.2948 0.6536 0.7177 0.045 Uiso 1 1 calc R U . . .
N7 N 0.735(2) 0.506(2) 0.628(2) 0.033(6) Uani 1 1 d . U . . .
C25 C 0.476(3) 0.850(3) 0.410(2) 0.035(7) Uani 1 1 d . U . . .
N8 N 0.416(4) 0.830(3) 0.361(2) 0.058(9) Uani 1 1 d . U . . .
C24 C 0.278(3) 0.506(3) 0.735(3) 0.044(9) Uani 1 1 d . U . . .
C23 C 1.129(3) 0.792(3) 0.509(3) 0.041(8) Uani 1 1 d . U . . .
H23 H 1.1883 0.8315 0.5037 0.050 Uiso 1 1 calc R U . . .
C22 C 0.336(4) 0.404(4) 0.754(3) 0.060(11) Uani 1 1 d . U . . .
H22 H 0.2909 0.3500 0.7714 0.072 Uiso 1 1 calc R U . . .
C21 C 0.561(3) 0.861(3) 0.461(2) 0.029(7) Uani 1 1 d . U . . .
C20 C 0.642(3) 0.925(2) 0.794(2) 0.029(7) Uani 1 1 d . U . . .
H20 H 0.6092 0.9964 0.7864 0.035 Uiso 1 1 calc R U . . .
C19 C 0.666(3) 0.446(3) 0.708(3) 0.040(8) Uani 1 1 d . U . . .
H19A H 0.6790 0.4602 0.7640 0.048 Uiso 1 1 calc R U . . .
H19B H 0.6988 0.3724 0.7037 0.048 Uiso 1 1 calc R U . . .
C18 C 0.458(3) 0.385(3) 0.747(3) 0.040(8) Uani 1 1 d . U . . .
H18 H 0.4955 0.3158 0.7608 0.048 Uiso 1 1 calc R U . . .
C17 C 0.635(4) 0.522(3) 1.030(3) 0.058(11) Uani 1 1 d . U . . .
H17 H 0.5879 0.5017 1.0913 0.069 Uiso 1 1 calc R U . . .
C16 C 1.144(3) 0.532(3) 0.744(3) 0.042(8) Uani 1 1 d . U . . .
C15 C 0.613(3) 0.627(3) 0.990(3) 0.042(8) Uani 1 1 d . U . . .
H15 H 0.5527 0.6762 1.0220 0.050 Uiso 1 1 calc R U . . .
C14 C 0.716(3) 0.453(3) 0.986(2) 0.041(8) Uani 1 1 d . U . . .
H14 H 0.7282 0.3833 1.0136 0.049 Uiso 1 1 calc R U . . .
C13 C 0.739(4) 0.511(3) 0.541(3) 0.050(10) Uani 1 1 d . U . . .
H13 H 0.6923 0.4750 0.5217 0.060 Uiso 1 1 calc R U . . .
C12 C 0.462(4) 0.573(3) 0.702(3) 0.044(9) Uani 1 1 d . U . . .
H12 H 0.5033 0.6299 0.6806 0.053 Uiso 1 1 calc R U . . .
C11 C 0.687(3) 0.652(3) 0.900(2) 0.034(7) Uani 1 1 d . U . . .
C10 C 0.673(4) 0.890(3) 0.416(3) 0.048(9) Uani 1 1 d . U . . .
H10 H 0.7053 0.8978 0.3506 0.058 Uiso 1 1 calc R U . . .
C9 C 0.739(4) 0.910(3) 0.476(3) 0.056(11) Uani 1 1 d . U . . .
H9 H 0.8134 0.9360 0.4512 0.068 Uiso 1 1 calc R U . . .
C8 C 1.033(3) 0.711(3) 0.436(2) 0.041(8) Uani 1 1 d . U . . .
H8 H 1.0243 0.6955 0.3818 0.049 Uiso 1 1 calc R U . . .
C7 C 1.116(4) 0.770(3) 0.433(3) 0.057(11) Uani 1 1 d . U . . .
H7 H 1.1651 0.7966 0.3747 0.069 Uiso 1 1 calc R U . . .
C6 C 0.864(3) 0.608(2) 0.542(2) 0.027(7) Uani 1 1 d . U . . .
C5 C 1.053(3) 0.756(3) 0.600(3) 0.038(8) Uani 1 1 d . U . . .
H5 H 1.0597 0.7723 0.6542 0.046 Uiso 1 1 calc R U . . .
C4 C 0.531(3) 0.463(2) 0.720(2) 0.029(7) Uani 1 1 d . U . . .
C3 C 0.768(3) 0.920(2) 0.6257(19) 0.022(6) Uani 1 1 d . U . . .
H3A H 0.8563 0.8956 0.5998 0.027 Uiso 1 1 calc R U . . .
H3B H 0.7549 0.9959 0.6202 0.027 Uiso 1 1 calc R U . . .
C2 C 0.677(3) 0.762(2) 0.847(2) 0.025(6) Uani 1 1 d . U . . .
C1 C 0.960(3) 0.674(2) 0.526(2) 0.027(7) Uani 1 1 d . U . . .
O25 O 1.066(4) 0.092(3) 0.771(3) 0.028(9) Uani 0.5 1 d . U P . .
O24 O 0.962(4) -0.163(3) 0.818(3) 0.026(9) Uani 0.5 1 d . U P . .
O23 O 0.860(4) 0.256(3) 0.836(3) 0.026(9) Uani 0.5 1 d . U P . .
O26 O 0.818(3) 0.073(3) 0.799(3) 0.016(8) Uani 0.5 1 d . U P . .
O27 O 0.857(5) 0.280(5) 1.112(4) 0.048(14) Uani 0.5 1 d . U P . .
O28 O 0.843(4) 0.056(3) 1.212(3) 0.027(9) Uiso 0.5 1 d . . P . .
W1A W 0.70572(15) -0.0790(2) 1.08203(13) 0.0234(5) Uani 0.988(9) 1 d . U P A 1

loop_
_atom_site_aniso_label
_atom_site_aniso_U_11
_atom_site_aniso_U_22
_atom_site_aniso_U_33
_atom_site_aniso_U_23
_atom_site_aniso_U_13
_atom_site_aniso_U_12
W1B 0.019(8) 0.023(8) 0.025(8) -0.007(7) -0.004(7) -0.006(7)
Si1 0.023(6) 0.030(6) 0.012(5) -0.013(4) -0.002(4) -0.010(5)
O1 0.049(10) 0.049(10) 0.043(9) -0.009(8) -0.024(8) 0.011(8)
W2 0.0213(7) 0.0331(7) 0.0291(7) -0.0074(5) 0.0014(5) 0.0032(5)
O2 0.040(16) 0.15(3) 0.036(15) -0.011(18) 0.003(12) -0.054(19)
W3 0.0215(7) 0.0331(7) 0.0470(8) -0.0155(6) -0.0167(6) 0.0034(5)
O3 0.048(10) 0.053(10) 0.037(9) -0.018(8) -0.022(8) 0.007(8)
W4 0.0376(8) 0.0650(10) 0.0206(7) -0.0115(6) -0.0049(6) -0.0246(7)
O4 0.018(11) 0.015(11) 0.021(11) -0.003(8) -0.006(8) -0.005(8)
W5 0.0372(8) 0.0216(6) 0.0360(7) -0.0038(5) -0.0163(6) -0.0122(5)
O5 0.058(11) 0.062(11) 0.050(10) -0.017(8) -0.013(8) 0.006(8)
W6 0.0359(8) 0.0206(6) 0.0279(7) -0.0035(5) 0.0020(5) -0.0103(5)
O6 0.018(11) 0.019(11) 0.015(11) -0.003(9) -0.001(8) 0.000(8)
O7 0.14(3) 0.017(11) 0.035(14) 0.011(10) -0.048(16) -0.019(14)
O21 0.021(12) 0.10(2) 0.038(14) 0.010(14) -0.012(10) -0.022(13)
O8 0.024(12) 0.017(11) 0.019(11) 0.001(9) -0.009(9) 0.004(8)
O9 0.020(8) 0.020(8) 0.020(8) -0.0030(15) -0.006(2) -0.0035(17)
O10 0.13(3) 0.036(15) 0.041(15) 0.007(12) -0.052(18) -0.031(16)
O22 0.033(14) 0.062(18) 0.11(2) -0.053(17) -0.026(15) -0.003(13)
O11 0.012(7) 0.012(7) 0.012(7) -0.0017(14) -0.003(2) -0.0021(15)
O12 0.017(11) 0.020(11) 0.019(11) 0.000(8) -0.007(8) -0.006(8)
O20 0.051(16) 0.038(14) 0.074(19) -0.006(13) -0.049(15) 0.006(12)
O13 0.002(6) 0.003(6) 0.002(6) -0.0004(13) -0.0007(19) -0.0004(14)
O14 0.030(13) 0.025(13) 0.027(12) 0.005(9) -0.012(9) -0.001(9)
O15 0.031(12) 0.023(12) 0.028(12) 0.000(9) -0.013(9) 0.001(9)
O16 0.034(13) 0.035(14) 0.034(13) -0.006(9) -0.016(9) -0.005(9)
O17 0.045(12) 0.025(10) 0.059(13) -0.007(10) 0.016(10) 0.000(9)
O18 0.16(3) 0.023(13) 0.039(15) -0.016(11) -0.056(18) 0.018(16)
O19 0.045(15) 0.032(13) 0.045(15) 0.015(11) -0.005(12) 0.006(11)
Cu1 0.026(2) 0.030(2) 0.0268(19) -0.0084(16) -0.0010(15) -0.0046(16)
N1 0.035(15) 0.043(16) 0.020(13) -0.013(12) -0.003(11) -0.003(13)
C32 0.044(13) 0.057(13) 0.054(13) -0.009(9) -0.014(9) -0.017(9)
N2 0.020(13) 0.029(14) 0.034(15) 0.005(12) 0.003(11) -0.004(11)
C31 0.035(11) 0.036(11) 0.036(11) 0.001(8) -0.009(8) -0.013(8)
C30 0.044(12) 0.042(11) 0.037(11) -0.014(9) -0.018(9) 0.000(8)
N3 0.026(15) 0.037(16) 0.052(18) -0.020(14) -0.008(13) 0.009(12)
C29 0.043(12) 0.044(12) 0.043(12) 0.003(9) -0.010(9) -0.013(9)
N4 0.033(16) 0.048(18) 0.027(15) 0.025(13) -0.007(12) -0.011(13)
C28 0.030(10) 0.030(10) 0.028(10) 0.001(8) -0.008(8) -0.009(8)
N5 0.015(8) 0.026(9) 0.023(9) 0.000(7) -0.005(7) -0.002(7)
C27 0.039(11) 0.041(11) 0.023(10) -0.005(8) -0.011(8) -0.003(8)
N6 0.040(16) 0.028(14) 0.016(12) 0.006(10) 0.002(11) -0.013(12)
C26 0.037(11) 0.029(11) 0.042(11) -0.010(8) 0.000(8) -0.006(8)
N7 0.028(9) 0.035(10) 0.040(10) -0.014(8) -0.014(8) -0.002(8)
C25 0.032(11) 0.043(11) 0.033(11) -0.005(8) -0.021(8) 0.001(8)
N8 0.072(17) 0.065(17) 0.048(15) -0.027(13) -0.027(13) -0.006(14)
C24 0.042(12) 0.044(12) 0.045(12) -0.004(9) -0.014(9) -0.007(9)
C23 0.040(11) 0.038(11) 0.045(12) -0.005(9) -0.006(9) -0.012(9)
C22 0.060(14) 0.057(14) 0.060(14) -0.008(9) -0.014(9) -0.011(9)
C21 0.027(10) 0.035(10) 0.027(10) -0.003(8) -0.013(8) -0.003(8)
C20 0.026(10) 0.025(10) 0.034(10) -0.004(8) -0.005(8) -0.005(8)
C19 0.041(11) 0.040(11) 0.039(11) -0.005(9) -0.013(9) -0.005(9)
C18 0.043(12) 0.032(11) 0.044(11) -0.010(9) -0.009(9) -0.007(8)
C17 0.059(14) 0.056(14) 0.054(13) -0.001(9) -0.015(9) -0.007(9)
C16 0.036(11) 0.042(12) 0.046(12) -0.006(9) -0.010(9) -0.007(9)
C15 0.039(11) 0.044(12) 0.039(11) 0.003(9) -0.015(9) -0.003(9)
C14 0.043(11) 0.034(11) 0.038(11) 0.010(8) -0.009(9) -0.008(8)
C13 0.049(13) 0.050(13) 0.053(13) -0.009(9) -0.013(9) -0.013(9)
C12 0.045(12) 0.042(12) 0.047(12) -0.007(9) -0.015(9) -0.007(9)
C11 0.039(11) 0.034(11) 0.030(10) -0.010(8) -0.010(8) -0.003(8)
C10 0.046(12) 0.049(12) 0.047(12) -0.010(9) -0.009(9) -0.006(9)
C9 0.052(13) 0.056(13) 0.059(14) -0.012(9) -0.011(9) -0.009(9)
C8 0.043(11) 0.041(11) 0.033(11) 0.005(8) -0.011(8) -0.006(9)
C7 0.059(14) 0.058(14) 0.055(14) -0.008(9) -0.017(9) -0.009(9)
C6 0.028(10) 0.035(10) 0.022(10) -0.005(8) -0.010(8) -0.007(8)
C5 0.039(11) 0.035(11) 0.041(11) -0.013(9) -0.004(8) -0.009(9)
C4 0.034(10) 0.025(10) 0.025(10) -0.007(8) -0.004(8) -0.002(8)
C3 0.016(9) 0.026(10) 0.021(9) 0.002(8) -0.002(7) -0.002(7)
C2 0.025(10) 0.026(10) 0.024(10) -0.007(8) -0.006(8) 0.000(8)
C1 0.024(10) 0.030(10) 0.028(10) -0.003(8) -0.009(8) -0.001(8)
O25 0.028(12) 0.027(12) 0.026(12) -0.003(9) -0.007(9) -0.001(9)
O24 0.027(12) 0.029(12) 0.023(12) -0.003(9) -0.013(9) -0.003(9)
O23 0.027(12) 0.027(12) 0.021(12) -0.006(9) -0.007(9) 0.001(9)
O26 0.016(8) 0.016(8) 0.016(8) -0.0024(15) -0.005(2) -0.0027(17)
O27 0.047(16) 0.051(16) 0.048(16) -0.007(10) -0.021(10) -0.002(10)
W1A 0.0166(7) 0.0251(11) 0.0292(7) -0.0058(7) -0.0031(5) -0.0083(7)

loop_
_atom_type_symbol
_atom_type_description
_atom_type_scat_dispersion_real
_atom_type_scat_dispersion_imag
_atom_type_scat_source
C C 0.0033 0.0016 'International Tables Vol C Tables 4.2.6.8 and 6.1.1.4'
H H 0.0000 0.0000 'International Tables Vol C Tables 4.2.6.8 and 6.1.1.4'
N N 0.0061 0.0033 'International Tables Vol C Tables 4.2.6.8 and 6.1.1.4'
O O 0.0106 0.0060 'International Tables Vol C Tables 4.2.6.8 and 6.1.1.4'
Si Si 0.0817 0.0704 'International Tables Vol C Tables 4.2.6.8 and 6.1.1.4'
Cu Cu 0.3201 1.2651 'International Tables Vol C Tables 4.2.6.8 and 6.1.1.4'
W W -0.8490 6.8722 'International Tables Vol C Tables 4.2.6.8 and 6.1.1.4'

loop_
_geom_angle_atom_site_label_1
_geom_angle_atom_site_label_2
_geom_angle_atom_site_label_3
_geom_angle
_geom_angle_site_symmetry_1
_geom_angle_site_symmetry_3
_geom_angle_publ_flag
O2 W1B O10 95(7) . . ?
O2 W1B O5 80(8) . . ?
O10 W1B O5 94(6) . . ?
O2 W1B O18 89(7) . . ?
O10 W1B O18 111(9) . . ?
O5 W1B O18 154(10) . . ?
O2 W1B O3 77(7) . 2_757 ?
O10 W1B O3 169(10) . 2_757 ?
O5 W1B O3 77(6) . 2_757 ?
O18 W1B O3 78(5) . 2_757 ?
O2 W1B O4 172(7) . . ?
O10 W1B O4 88(10) . . ?
O5 W1B O4 106(6) . . ?
O18 W1B O4 83(8) . . ?
O3 W1B O4 100(6) 2_757 . ?
O2 W1B O12 133(10) . 2_757 ?
O10 W1B O12 119(10) . 2_757 ?
O5 W1B O12 67(4) . 2_757 ?
O18 W1B O12 106(7) . 2_757 ?
O3 W1B O12 63(3) 2_757 2_757 ?
O4 W1B O12 50(4) . 2_757 ?
O12 Si1 O12 180.0 . 2_757 ?
O12 Si1 O4 114.4(18) . . ?
O12 Si1 O4 65.6(18) 2_757 . ?
O12 Si1 O4 65.6(18) . 2_757 ?
O12 Si1 O4 114.4(18) 2_757 2_757 ?
O4 Si1 O4 180(3) . 2_757 ?
O12 Si1 O13 72.0(17) . . ?
O12 Si1 O13 108.0(17) 2_757 . ?
O4 Si1 O13 71.2(17) . . ?
O4 Si1 O13 108.8(17) 2_757 . ?
O12 Si1 O13 108.0(17) . 2_757 ?
O12 Si1 O13 72.0(17) 2_757 2_757 ?
O4 Si1 O13 108.8(17) . 2_757 ?
O4 Si1 O13 71.2(17) 2_757 2_757 ?
O13 Si1 O13 180.0 . 2_757 ?
O12 Si1 O11 67.6(18) . . ?
O12 Si1 O11 112.4(18) 2_757 . ?
O4 Si1 O11 72.5(17) . . ?
O4 Si1 O11 107.5(17) 2_757 . ?
O13 Si1 O11 105.2(15) . . ?
O13 Si1 O11 74.8(15) 2_757 . ?
O12 Si1 O11 112.4(18) . 2_757 ?
O12 Si1 O11 67.6(18) 2_757 2_757 ?
O4 Si1 O11 107.5(17) . 2_757 ?
O4 Si1 O11 72.5(17) 2_757 2_757 ?
O13 Si1 O11 74.8(15) . 2_757 ?
O13 Si1 O11 105.2(15) 2_757 2_757 ?
O11 Si1 O11 180.0 . 2_757 ?
W5 O1 W6 137.2(14) . . ?
O17 W2 O14 106.1(18) . . ?
O17 W2 O28 113.3(17) . . ?
O14 W2 O28 90.9(18) . . ?
O17 W2 O18 102.4(13) . . ?
O14 W2 O18 151.4(18) . . ?
O28 W2 O18 80.3(16) . . ?
O17 W2 O7 99.3(14) . . ?
O14 W2 O7 81.8(16) . . ?
O28 W2 O7 147.4(17) . . ?
O18 W2 O7 91.0(11) . . ?
O17 W2 O9 91.4(16) . . ?
O14 W2 O9 88.2(17) . . ?
O28 W2 O9 23.7(15) . . ?
O18 W2 O9 93.8(14) . . ?
O7 W2 O9 167.0(16) . . ?
O17 W2 O27 88.2(17) . . ?
O14 W2 O27 18.1(18) . . ?
O28 W2 O27 95.6(19) . . ?
O18 W2 O27 169.4(18) . . ?
O7 W2 O27 87.2(16) . . ?
O9 W2 O27 85.8(18) . . ?
O17 W2 O13 154.7(13) . . ?
O14 W2 O13 55.1(16) . . ?
O28 W2 O13 56.2(15) . . ?
O18 W2 O13 98.3(13) . . ?
O7 W2 O13 94.7(13) . . ?
O9 W2 O13 72.6(14) . . ?
O27 W2 O13 71.4(16) . . ?
O17 W2 O4 158.3(14) . . ?
O14 W2 O4 88.2(18) . . ?
O28 W2 O4 82.1(17) . . ?
O18 W2 O4 63.7(12) . . ?
O7 W2 O4 66.0(12) . . ?
O9 W2 O4 105.5(15) . . ?
O27 W2 O4 106.2(17) . . ?
O13 W2 O4 46.8(11) . . ?
O20 W3 O15 110.9(16) . . ?
O20 W3 O16 111.8(18) . . ?
O15 W3 O16 90(2) . . ?
O20 W3 O10 102.6(13) . . ?
O15 W3 O10 146.4(16) . . ?
O16 W3 O10 79.6(18) . . ?
O20 W3 O7 99.3(13) . . ?
O15 W3 O7 83.9(16) . . ?
O16 W3 O7 148.3(17) . . ?
O10 W3 O7 88.0(11) . . ?
O20 W3 O26 91.2(15) . . ?
O15 W3 O26 92.4(17) . . ?
O16 W3 O26 21.5(14) . . ?
O10 W3 O26 89.7(14) . . ?
O7 W3 O26 169.5(15) . . ?
O20 W3 O23 88.1(15) . . ?
O15 W3 O23 23.5(14) . . ?
O16 W3 O23 94.1(18) . . ?
O10 W3 O23 169.0(16) . . ?
O7 W3 O23 93.0(14) . . ?
O26 W3 O23 87.3(16) . . ?
O20 W3 O11 154.8(13) . . ?
O15 W3 O11 51.3(15) . . ?
O16 W3 O11 57.3(17) . . ?
O10 W3 O11 97.6(13) . . ?
O7 W3 O11 96.3(13) . . ?
O26 W3 O11 73.9(14) . . ?
O23 W3 O11 71.4(14) . . ?
O20 W3 O4 158.0(13) . . ?
O15 W3 O4 84.5(16) . . ?
O16 W3 O4 82.8(17) . . ?
O10 W3 O4 62.6(12) . . ?
O7 W3 O4 65.6(11) . . ?
O26 W3 O4 104.3(14) . . ?
O23 W3 O4 107.9(15) . . ?
O11 W3 O4 47.1(12) . . ?
W6 O3 W1A 136.9(15) . 2_757 ?
W6 O3 W1B 126(5) . 2_757 ?
O21 W4 O8 113.9(17) . . ?
O21 W4 O25 110.1(17) . . ?
O8 W4 O25 136(2) . . ?
O21 W4 O16 112.8(17) . . ?
O8 W4 O16 74(2) . . ?
O25 W4 O16 93(2) . . ?
O21 W4 O28 110.0(16) . 2_757 ?
O8 W4 O28 93.6(18) . 2_757 ?
O25 W4 O28 67.8(19) . 2_757 ?
O16 W4 O28 137(2) . 2_757 ?
O21 W4 O24 92.8(16) . . ?
O8 W4 O24 23.9(15) . . ?
O25 W4 O24 152.6(18) . . ?
O16 W4 O24 91.9(19) . . ?
O28 W4 O24 90.7(17) 2_757 . ?
O21 W4 O9 90.9(14) . 2_757 ?
O8 W4 O9 92.1(16) . 2_757 ?
O25 W4 O9 83.7(18) . 2_757 ?
O16 W4 O9 155.6(19) . 2_757 ?
O28 W4 O9 21.8(15) 2_757 2_757 ?
O24 W4 O9 81.0(16) . 2_757 ?
O21 W4 O26 94.6(14) . . ?
O8 W4 O26 87.3(16) . . ?
O25 W4 O26 92.7(17) . . ?
O16 W4 O26 19.6(15) . . ?
O28 W4 O26 152.5(18) 2_757 . ?
O24 W4 O26 100.5(16) . . ?
O9 W4 O26 174.2(16) 2_757 . ?
O21 W4 O6 92.0(14) . . ?
O8 W4 O6 153.1(18) . . ?
O25 W4 O6 21.1(15) . . ?
O16 W4 O6 90.0(18) . . ?
O28 W4 O6 83.7(17) 2_757 . ?
O24 W4 O6 173.6(15) . . ?
O9 W4 O6 94.8(15) 2_757 . ?
O26 W4 O6 83.3(14) . . ?
O21 W4 O11 155.8(13) . . ?
O8 W4 O11 85.3(16) . . ?
O25 W4 O11 53.6(16) . . ?
O16 W4 O11 56.6(17) . . ?
O28 W4 O11 81.9(17) 2_757 . ?
O24 W4 O11 108.5(15) . . ?
O9 W4 O11 103.4(14) 2_757 . ?
O26 W4 O11 70.8(13) . . ?
O6 W4 O11 67.8(13) . . ?
O21 W4 O13 153.5(12) . 2_757 ?
O8 W4 O13 53.6(15) . 2_757 ?
O25 W4 O13 84.7(16) . 2_757 ?
O16 W4 O13 87.4(17) . 2_757 ?
O28 W4 O13 54.1(15) 2_757 2_757 ?
O24 W4 O13 68.5(13) . 2_757 ?
O9 W4 O13 68.3(13) 2_757 2_757 ?
O26 W4 O13 106.9(13) . 2_757 ?
O6 W4 O13 105.5(13) . 2_757 ?
O11 W4 O13 50.2(10) . 2_757 ?
Si1 O4 O12 56.5(17) . 2_757 ?
Si1 O4 W1B 133(5) . . ?
O12 O4 W1B 77(5) 2_757 . ?
Si1 O4 W1A 126.5(19) . . ?
O12 O4 W1A 70.1(17) 2_757 . ?
Si1 O4 W3 120.5(19) . . ?
O12 O4 W3 135(2) 2_757 . ?
W1B O4 W3 87(5) . . ?
W1A O4 W3 94.2(13) . . ?
Si1 O4 W2 121(2) . . ?
O12 O4 W2 129(2) 2_757 . ?
W1B O4 W2 92(4) . . ?
W1A O4 W2 94.3(13) . . ?
W3 O4 W2 92.3(12) . . ?
O22 W5 O14 108.2(18) . . ?
O22 W5 O1 101.0(15) . . ?
O14 W5 O1 87.2(16) . . ?
O22 W5 O5 102.1(13) . 2_757 ?
O14 W5 O5 149.6(19) . 2_757 ?
O1 W5 O5 89.6(12) . 2_757 ?
O22 W5 O8 112.8(18) . 2_757 ?
O14 W5 O8 89.5(18) . 2_757 ?
O1 W5 O8 145.2(16) . 2_757 ?
O5 W5 O8 76.3(15) 2_757 2_757 ?
O22 W5 O27 85(2) . . ?
O14 W5 O27 23.0(19) . . ?
O1 W5 O27 92.7(18) . . ?
O5 W5 O27 172(2) 2_757 . ?
O8 W5 O27 98(2) 2_757 . ?
O22 W5 O24 90.5(18) . 2_757 ?
O14 W5 O24 86.1(18) . 2_757 ?
O1 W5 O24 168.1(16) . 2_757 ?
O5 W5 O24 91.2(15) 2_757 2_757 ?
O8 W5 O24 24.9(15) 2_757 2_757 ?
O27 W5 O24 85(2) . 2_757 ?
O22 W5 O13 155.7(13) . . ?
O14 W5 O13 55.5(17) . . ?
O1 W5 O13 96.3(12) . . ?
O5 W5 O13 94.9(12) 2_757 . ?
O8 W5 O13 54.6(15) 2_757 . ?
O27 W5 O13 77(2) . . ?
O24 W5 O13 71.8(15) 2_757 . ?
O22 W5 O12 157.9(14) . . ?
O14 W5 O12 88.7(18) . . ?
O1 W5 O12 64.8(11) . . ?
O5 W5 O12 62.8(13) 2_757 . ?
O8 W5 O12 80.5(16) 2_757 . ?
O27 W5 O12 111(2) . . ?
O24 W5 O12 105.1(16) 2_757 . ?
O13 W5 O12 46.4(11) . . ?
W1A O5 W5 138.8(18) . 2_757 ?
W1B O5 W5 129(5) . 2_757 ?
O19 W6 O15 111.0(16) . . ?
O19 W6 O3 101.4(12) . . ?
O15 W6 O3 147.2(16) . . ?
O19 W6 O25 111.7(17) . . ?
O15 W6 O25 89.7(19) . . ?
O3 W6 O25 83.0(15) . . ?
O19 W6 O1 100.8(13) . . ?
O15 W6 O1 79.6(16) . . ?
O3 W6 O1 89.5(10) . . ?
O25 W6 O1 147.5(16) . . ?
O19 W6 O6 88.9(15) . . ?
O15 W6 O6 90.6(18) . . ?
O3 W6 O6 95.2(13) . . ?
O25 W6 O6 24.2(13) . . ?
O1 W6 O6 168.2(14) . . ?
O19 W6 O23 88.5(15) . . ?
O15 W6 O23 23.2(15) . . ?
O3 W6 O23 170.1(15) . . ?
O25 W6 O23 93.0(17) . . ?
O1 W6 O23 89.1(14) . . ?
O6 W6 O23 84.4(16) . . ?
O19 W6 O11 155.8(13) . . ?
O15 W6 O11 53.7(16) . . ?
O3 W6 O11 97.1(12) . . ?
O25 W6 O11 55.2(16) . . ?
O1 W6 O11 94.8(12) . . ?
O6 W6 O11 73.9(14) . . ?
O23 W6 O11 73.2(15) . . ?
O19 W6 O12 158.9(14) . . ?
O15 W6 O12 83.6(16) . . ?
O3 W6 O12 63.8(11) . . ?
O25 W6 O12 82.6(17) . . ?
O1 W6 O12 65.8(12) . . ?
O6 W6 O12 106.7(15) . . ?
O23 W6 O12 106.7(15) . . ?
O11 W6 O12 45.3(12) . . ?
O25 O6 W6 77(4) . . ?
O25 O6 W4 52(4) . . ?
W6 O6 W4 120.4(19) . . ?
W3 O7 W2 135.6(14) . . ?
O24 O8 W4 97(4) . . ?
O24 O8 W5 82(4) . 2_757 ?
W4 O8 W5 148(2) . 2_757 ?
O28 O9 W2 71(4) . . ?
O28 O9 W4 63(4) . 2_757 ?
W2 O9 W4 123(2) . 2_757 ?
W1B O10 W3 121(9) . . ?
W3 O10 W1A 138.1(17) . . ?
Si1 O11 O12 52.5(15) . . ?
Si1 O11 W6 123.3(18) . . ?
O12 O11 W6 70.7(16) . . ?
Si1 O11 W3 119.8(16) . . ?
O12 O11 W3 135(2) . . ?
W6 O11 W3 98.2(12) . . ?
Si1 O11 W4 117.6(16) . . ?
O12 O11 W4 130(2) . . ?
W6 O11 W4 97.4(12) . . ?
W3 O11 W4 94.7(12) . . ?
Si1 O12 O4 57.8(18) . 2_757 ?
Si1 O12 O11 59.9(16) . . ?
O4 O12 O11 98(3) 2_757 . ?
Si1 O12 W1B 111(6) . 2_757 ?
O4 O12 W1B 53(6) 2_757 2_757 ?
O11 O12 W1B 133(4) . 2_757 ?
Si1 O12 W6 124(2) . . ?
O4 O12 W6 133(2) 2_757 . ?
O11 O12 W6 63.9(15) . . ?
W1B O12 W6 107(5) 2_757 . ?
Si1 O12 W1A 126(2) . 2_757 ?
O4 O12 W1A 68.0(17) 2_757 2_757 ?
O11 O12 W1A 136(2) . 2_757 ?
W6 O12 W1A 94.8(13) . 2_757 ?
Si1 O12 W5 119.4(19) . . ?
O4 O12 W5 130(2) 2_757 . ?
O11 O12 W5 125(2) . . ?
W1B O12 W5 100(4) 2_757 . ?
W6 O12 W5 91.9(12) . . ?
W1A O12 W5 92.3(13) 2_757 . ?
Si1 O13 W5 122.3(14) . . ?
Si1 O13 W2 121.3(15) . . ?
W5 O13 W2 98.6(11) . . ?
Si1 O13 W4 117.3(14) . 2_757 ?
W5 O13 W4 95.8(11) . 2_757 ?
W2 O13 W4 95.7(10) . 2_757 ?
O27 O14 W2 113(7) . . ?
O27 O14 W5 89(6) . . ?
W2 O14 W5 149(3) . . ?
O23 O15 W3 92(5) . . ?
O23 O15 W6 99(5) . . ?
W3 O15 W6 151(3) . . ?
O26 O16 W4 102(6) . . ?
O26 O16 W3 88(5) . . ?
W4 O16 W3 146(3) . . ?
W2 O18 W1B 117(8) . . ?
W2 O18 W1A 135.7(18) . . ?
N5 Cu1 N2 177.4(12) . . ?
N5 Cu1 N4 94.3(10) . . ?
N2 Cu1 N4 85.9(10) . . ?
N5 Cu1 N3 80.4(11) . . ?
N2 Cu1 N3 97.8(11) . . ?
N4 Cu1 N3 139.1(13) . . ?
N5 Cu1 N1 102.5(11) . . ?
N2 Cu1 N1 79.8(11) . . ?
N4 Cu1 N1 111.1(12) . . ?
N3 Cu1 N1 109.7(11) . . ?
C6 N1 N7 106(3) . . ?
C6 N1 Cu1 110(2) . . ?
N7 N1 Cu1 143(2) . . ?
C31 C32 C29 118(4) . . ?
C31 C32 H32 121.1 . . ?
C29 C32 H32 121.1 . . ?
C5 N2 C1 124(3) . . ?
C5 N2 Cu1 120(3) . . ?
C1 N2 Cu1 116(2) . . ?
C32 C31 C9 126(4) . . ?
C32 C31 C3 119(3) . . ?
C9 C31 C3 113(3) . . ?
C20 C30 C2 102(3) . . ?
C20 C30 H30 129.0 . . ?
C2 C30 H30 129.0 . . ?
C2 N3 N6 106(2) . . ?
C2 N3 Cu1 113(2) . . ?
N6 N3 Cu1 139(2) . . ?
C32 C29 C21 117(4) . . ?
C32 C29 H29 121.3 . . ?
C21 C29 H29 121.3 . . ?
C16 N4 Cu1 163(3) . . ?
N5 C28 C14 123(3) . . ?
N5 C28 H28 118.7 . . ?
C14 C28 H28 118.7 . . ?
C28 N5 C11 115(3) . . ?
C28 N5 Cu1 126(2) . . ?
C11 N5 Cu1 119(2) . . ?
C13 C27 C6 100(3) . . ?
C13 C27 H27 129.8 . . ?
C6 C27 H27 129.8 . . ?
N3 N6 C20 110(2) . . ?
N3 N6 C3 124(3) . . ?
C20 N6 C3 124(3) . . ?
C12 C26 C24 123(4) . . ?
C12 C26 H26 118.4 . . ?
C24 C26 H26 118.4 . . ?
C13 N7 N1 108(3) . . ?
C13 N7 C19 127(3) . . ?
N1 N7 C19 124(3) . . ?
N8 C25 C21 171(4) . . ?
C26 C24 C22 121(4) . . ?
C26 C24 C16 117(3) . 1_455 ?
C22 C24 C16 121(4) . 1_455 ?
C7 C23 C5 121(4) . . ?
C7 C23 H23 119.5 . . ?
C5 C23 H23 119.5 . . ?
C18 C22 C24 119(4) . . ?
C18 C22 H22 120.4 . . ?
C24 C22 H22 120.4 . . ?
C10 C21 C29 125(3) . . ?
C10 C21 C25 123(3) . . ?
C29 C21 C25 113(3) . . ?
N6 C20 C30 109(3) . . ?
N6 C20 H20 125.5 . . ?
C30 C20 H20 125.5 . . ?
N7 C19 C4 116(3) . . ?
N7 C19 H19A 108.4 . . ?
C4 C19 H19A 108.4 . . ?
N7 C19 H19B 108.4 . . ?
C4 C19 H19B 108.4 . . ?
H19A C19 H19B 107.4 . . ?
C22 C18 C4 123(4) . . ?
C22 C18 H18 118.5 . . ?
C4 C18 H18 118.5 . . ?
C14 C17 C15 122(4) . . ?
C14 C17 H17 118.8 . . ?
C15 C17 H17 118.8 . . ?
N4 C16 C24 176(4) . 1_655 ?
C11 C15 C17 116(4) . . ?
C11 C15 H15 121.9 . . ?
C17 C15 H15 121.9 . . ?
C17 C14 C28 118(3) . . ?
C17 C14 H14 120.9 . . ?
C28 C14 H14 120.9 . . ?
N7 C13 C27 113(4) . . ?
N7 C13 H13 123.4 . . ?
C27 C13 H13 123.4 . . ?
C26 C12 C4 118(4) . . ?
C26 C12 H12 121.1 . . ?
C4 C12 H12 121.1 . . ?
N5 C11 C15 126(3) . . ?
N5 C11 C2 111(3) . . ?
C15 C11 C2 123(3) . . ?
C21 C10 C9 115(4) . . ?
C21 C10 H10 122.3 . . ?
C9 C10 H10 122.3 . . ?
C31 C9 C10 118(4) . . ?
C31 C9 H9 121.0 . . ?
C10 C9 H9 121.0 . . ?
C7 C8 C1 117(4) . . ?
C7 C8 H8 121.5 . . ?
C1 C8 H8 121.5 . . ?
C23 C7 C8 122(4) . . ?
C23 C7 H7 119.0 . . ?
C8 C7 H7 119.0 . . ?
N1 C6 C27 112(3) . . ?
N1 C6 C1 116(3) . . ?
C27 C6 C1 131(3) . . ?
N2 C5 C23 117(3) . . ?
N2 C5 H5 121.5 . . ?
C23 C5 H5 121.5 . . ?
C18 C4 C12 115(3) . . ?
C18 C4 C19 125(3) . . ?
C12 C4 C19 120(3) . . ?
N6 C3 C31 111(2) . . ?
N6 C3 H3A 109.5 . . ?
C31 C3 H3A 109.5 . . ?
N6 C3 H3B 109.5 . . ?
C31 C3 H3B 109.5 . . ?
H3A C3 H3B 108.1 . . ?
N3 C2 C30 113(3) . . ?
N3 C2 C11 115(3) . . ?
C30 C2 C11 131(3) . . ?
N2 C1 C8 119(3) . . ?
N2 C1 C6 117(3) . . ?
C8 C1 C6 124(3) . . ?
O6 O25 W4 107(5) . . ?
O6 O25 W6 79(4) . . ?
W4 O25 W6 148(2) . . ?
O8 O24 W5 73(4) . 2_757 ?
O8 O24 W4 59(4) . . ?
W5 O24 W4 123(2) 2_757 . ?
O15 O23 W3 65(4) . . ?
O15 O23 W6 58(4) . . ?
W3 O23 W6 117(2) . . ?
O16 O26 W3 71(5) . . ?
O16 O26 W4 58(5) . . ?
W3 O26 W4 120(2) . . ?
O14 O27 W5 68(6) . . ?
O14 O27 W2 49(5) . . ?
W5 O27 W2 113(3) . . ?
O9 O28 W2 85(4) . . ?
O9 O28 W4 96(5) . 2_757 ?
W2 O28 W4 146(2) . 2_757 ?
O2 W1A O5 102.2(16) . . ?
O2 W1A O3 100.2(14) . 2_757 ?
O5 W1A O3 90.0(11) . 2_757 ?
O2 W1A O10 102.2(15) . . ?
O5 W1A O10 90.1(13) . . ?
O3 W1A O10 157.0(13) 2_757 . ?
O2 W1A O18 100.6(17) . . ?
O5 W1A O18 156.8(15) . . ?
O3 W1A O18 81.9(10) 2_757 . ?
O10 W1A O18 89.1(11) . . ?
O2 W1A O4 159.8(16) . . ?
O5 W1A O4 93.6(13) . . ?
O3 W1A O4 92.2(12) 2_757 . ?
O10 W1A O4 64.8(13) . . ?
O18 W1A O4 65.3(14) . . ?
O2 W1A O12 158.1(16) . 2_757 ?
O5 W1A O12 65.3(13) . 2_757 ?
O3 W1A O12 63.3(11) 2_757 2_757 ?
O10 W1A O12 96.0(14) . 2_757 ?
O18 W1A O12 91.7(15) . 2_757 ?
O4 W1A O12 41.8(12) . 2_757 ?

loop_
_geom_bond_atom_site_label_1
_geom_bond_atom_site_label_2
_geom_bond_distance
_geom_bond_site_symmetry_2
_geom_bond_publ_flag
W1B O2 2.2(2) . ?
W1B O10 1.53(15) . ?
W1B O5 2.09(15) . ?
W1B O18 1.73(12) . ?
W1B O3 2.23(17) 2_757 ?
W1B O4 1.8(2) . ?
W1B O12 2.16(13) 2_757 ?
Si1 O12 1.55(4) . ?
Si1 O12 1.55(4) 2_757 ?
Si1 O4 1.58(4) . ?
Si1 O4 1.58(4) 2_757 ?
Si1 O13 1.69(3) . ?
Si1 O13 1.69(3) 2_757 ?
Si1 O11 1.69(3) . ?
Si1 O11 1.69(3) 2_757 ?
O1 W5 1.84(2) . ?
O1 W6 1.95(3) . ?
W2 O17 1.70(2) . ?
W2 O14 1.85(5) . ?
W2 O28 1.83(4) . ?
W2 O18 1.89(3) . ?
W2 O7 1.91(2) . ?
W2 O9 1.93(4) . ?
W2 O27 2.27(6) . ?
W2 O13 2.34(3) . ?
W2 O4 2.45(4) . ?
O2 W1A 1.69(3) . ?
W3 O20 1.70(2) . ?
W3 O15 1.86(4) . ?
W3 O16 1.85(5) . ?
W3 O10 1.89(3) . ?
W3 O7 1.92(3) . ?
W3 O26 1.96(4) . ?
W3 O23 2.06(4) . ?
W3 O11 2.37(3) . ?
W3 O4 2.46(4) . ?
O3 W6 1.87(2) . ?
O3 W1A 1.92(2) 2_757 ?
O3 W1B 2.23(17) 2_757 ?
W4 O21 1.67(3) . ?
W4 O8 1.76(4) . ?
W4 O25 1.76(5) . ?
W4 O16 1.83(5) . ?
W4 O28 1.86(4) 2_757 ?
W4 O24 2.05(4) . ?
W4 O9 2.09(4) 2_757 ?
W4 O26 2.10(4) . ?
W4 O6 2.14(4) . ?
W4 O11 2.41(3) . ?
W4 O13 2.42(3) 2_757 ?
O4 O12 1.70(5) 2_757 ?
O4 W1A 2.36(4) . ?
W5 O22 1.64(3) . ?
W5 O14 1.82(4) . ?
W5 O5 1.89(3) 2_757 ?
W5 O8 1.90(3) 2_757 ?
W5 O27 1.97(6) . ?
W5 O24 1.97(4) 2_757 ?
W5 O13 2.33(3) . ?
W5 O12 2.50(4) . ?
O5 W1A 1.88(3) . ?
O5 W5 1.89(3) 2_757 ?
W6 O19 1.70(2) . ?
W6 O15 1.78(4) . ?
W6 O25 1.91(4) . ?
W6 O6 1.93(4) . ?
W6 O23 2.06(4) . ?
W6 O11 2.28(3) . ?
W6 O12 2.40(3) . ?
O6 O25 0.80(4) . ?
O8 O24 0.84(5) . ?
O8 W5 1.90(3) 2_757 ?
O9 O28 0.78(5) . ?
O9 W4 2.09(4) 2_757 ?
O10 W1A 1.89(2) . ?
O11 O12 1.81(5) . ?
O12 O4 1.70(5) 2_757 ?
O12 W1B 2.16(13) 2_757 ?
O12 W1A 2.39(4) 2_757 ?
O13 W4 2.42(3) 2_757 ?
O14 O27 0.77(6) . ?
O15 O23 0.82(5) . ?
O16 O26 0.72(5) . ?
O18 W1A 1.92(2) . ?
Cu1 N5 1.90(2) . ?
Cu1 N2 1.99(2) . ?
Cu1 N4 2.03(3) . ?
Cu1 N3 2.07(3) . ?
Cu1 N1 2.20(3) . ?
N1 C6 1.34(4) . ?
N1 N7 1.37(4) . ?
C32 C31 1.36(5) . ?
C32 C29 1.37(5) . ?
C32 H32 0.9300 . ?
N2 C5 1.28(4) . ?
N2 C1 1.34(4) . ?
C31 C9 1.31(5) . ?
C31 C3 1.59(5) . ?
C30 C20 1.36(5) . ?
C30 C2 1.39(4) . ?
C30 H30 0.9300 . ?
N3 C2 1.30(4) . ?
N3 N6 1.33(4) . ?
C29 C21 1.40(5) . ?
C29 H29 0.9300 . ?
N4 C16 1.20(4) . ?
C28 N5 1.33(4) . ?
C28 C14 1.46(4) . ?
C28 H28 0.9300 . ?
N5 C11 1.36(4) . ?
C27 C13 1.39(5) . ?
C27 C6 1.41(4) . ?
C27 H27 0.9300 . ?
N6 C20 1.35(4) . ?
N6 C3 1.50(3) . ?
C26 C12 1.31(5) . ?
C26 C24 1.34(5) . ?
C26 H26 0.9300 . ?
N7 C13 1.30(5) . ?
N7 C19 1.42(4) . ?
C25 N8 1.25(5) . ?
C25 C21 1.47(4) . ?
C24 C22 1.38(5) . ?
C24 C16 1.47(5) 1_455 ?
C23 C7 1.30(6) . ?
C23 C5 1.43(5) . ?
C23 H23 0.9300 . ?
C22 C18 1.33(6) . ?
C22 H22 0.9300 . ?
C21 C10 1.35(5) . ?
C20 H20 0.9300 . ?
C19 C4 1.46(5) . ?
C19 H19A 0.9700 . ?
C19 H19B 0.9700 . ?
C18 C4 1.41(5) . ?
C18 H18 0.9300 . ?
C17 C14 1.28(6) . ?
C17 C15 1.39(5) . ?
C17 H17 0.9300 . ?
C16 C24 1.47(5) 1_655 ?
C15 C11 1.38(5) . ?
C15 H15 0.9300 . ?
C14 H14 0.9300 . ?
C13 H13 0.9300 . ?
C12 C4 1.51(5) . ?
C12 H12 0.9300 . ?
C11 C2 1.51(4) . ?
C10 C9 1.46(6) . ?
C10 H10 0.9300 . ?
C9 H9 0.9300 . ?
C8 C7 1.35(6) . ?
C8 C1 1.41(4) . ?
C8 H8 0.9300 . ?
C7 H7 0.9300 . ?
C6 C1 1.48(4) . ?
C5 H5 0.9300 . ?
C3 H3A 0.9700 . ?
C3 H3B 0.9700 . ?
O24 W5 1.97(4) 2_757 ?
O28 W4 1.86(4) 2_757 ?
W1A O3 1.92(2) 2_757 ?
W1A O12 2.39(4) 2_757 ?

loop_
_geom_torsion_atom_site_label_1
_geom_torsion_atom_site_label_2
_geom_torsion_atom_site_label_3
_geom_torsion_atom_site_label_4
_geom_torsion
_geom_torsion_site_symmetry_1
_geom_torsion_site_symmetry_2
_geom_torsion_site_symmetry_3
_geom_torsion_site_symmetry_4
_geom_torsion_publ_flag
O12 Si1 O4 O12 180.002(2) . . . 2_757 ?
O13 Si1 O4 O12 -121(2) . . . 2_757 ?
O13 Si1 O4 O12 59(2) 2_757 . . 2_757 ?
O11 Si1 O4 O12 126(2) . . . 2_757 ?
O11 Si1 O4 O12 -54(2) 2_757 . . 2_757 ?
O12 Si1 O4 W1B 172(6) . . . . ?
O12 Si1 O4 W1B -8(6) 2_757 . . . ?
O13 Si1 O4 W1B -129(6) . . . . ?
O13 Si1 O4 W1B 51(6) 2_757 . . . ?
O11 Si1 O4 W1B 117(6) . . . . ?
O11 Si1 O4 W1B -63(6) 2_757 . . . ?
O12 Si1 O4 W1A 176(2) . . . . ?
O12 Si1 O4 W1A -4(2) 2_757 . . . ?
O13 Si1 O4 W1A -125(3) . . . . ?
O13 Si1 O4 W1A 55(3) 2_757 . . . ?
O11 Si1 O4 W1A 122(3) . . . . ?
O11 Si1 O4 W1A -58(3) 2_757 . . . ?
O12 Si1 O4 W3 53(3) . . . . ?
O12 Si1 O4 W3 -127(3) 2_757 . . . ?
O13 Si1 O4 W3 112(2) . . . . ?
O13 Si1 O4 W3 -68(2) 2_757 . . . ?
O11 Si1 O4 W3 -1.3(18) . . . . ?
O11 Si1 O4 W3 178.7(18) 2_757 . . . ?
O12 Si1 O4 W2 -61(3) . . . . ?
O12 Si1 O4 W2 119(3) 2_757 . . . ?
O13 Si1 O4 W2 -1.7(16) . . . . ?
O13 Si1 O4 W2 178.3(16) 2_757 . . . ?
O11 Si1 O4 W2 -115(2) . . . . ?
O11 Si1 O4 W2 65(2) 2_757 . . . ?
O10 W1B O4 Si1 -125(5) . . . . ?
O5 W1B O4 Si1 -31(9) . . . . ?
O18 W1B O4 Si1 124(5) . . . . ?
O3 W1B O4 Si1 48(7) 2_757 . . . ?
O12 W1B O4 Si1 7(5) 2_757 . . . ?
O10 W1B O4 O12 -132(5) . . . 2_757 ?
O5 W1B O4 O12 -39(5) . . . 2_757 ?
O18 W1B O4 O12 117(5) . . . 2_757 ?
O3 W1B O4 O12 41(4) 2_757 . . 2_757 ?
O10 W1B O4 W3 6(4) . . . . ?
O5 W1B O4 W3 99(5) . . . . ?
O18 W1B O4 W3 -105(5) . . . . ?
O3 W1B O4 W3 179(4) 2_757 . . . ?
O12 W1B O4 W3 138(2) 2_757 . . . ?
O10 W1B O4 W2 98(4) . . . . ?
O5 W1B O4 W2 -168(5) . . . . ?
O18 W1B O4 W2 -13(5) . . . . ?
O3 W1B O4 W2 -89(4) 2_757 . . . ?
O12 W1B O4 W2 -130(2) 2_757 . . . ?
W6 O1 W5 O22 156(2) . . . . ?
W6 O1 W5 O14 -96(3) . . . . ?
W6 O1 W5 O5 54(2) . . . 2_757 ?
W6 O1 W5 O8 -11(4) . . . 2_757 ?
W6 O1 W5 O27 -119(3) . . . . ?
W6 O1 W5 O24 -40(8) . . . 2_757 ?
W6 O1 W5 O13 -41(2) . . . . ?
W6 O1 W5 O12 -6(2) . . . . ?
W1A O3 W6 O19 152(2) 2_757 . . . ?
W1B O3 W6 O19 167(5) 2_757 . . . ?
W1A O3 W6 O15 -18(4) 2_757 . . . ?
W1B O3 W6 O15 -4(6) 2_757 . . . ?
W1A O3 W6 O25 -97(2) 2_757 . . . ?
W1B O3 W6 O25 -82(5) 2_757 . . . ?
W1A O3 W6 O1 51(2) 2_757 . . . ?
W1B O3 W6 O1 66(5) 2_757 . . . ?
W1A O3 W6 O6 -118(2) 2_757 . . . ?
W1B O3 W6 O6 -103(5) 2_757 . . . ?
W1A O3 W6 O11 -43(2) 2_757 . . . ?
W1B O3 W6 O11 -29(5) 2_757 . . . ?
W1A O3 W6 O12 -12(2) 2_757 . . . ?
W1B O3 W6 O12 3(5) 2_757 . . . ?
O21 W4 O8 O24 30(5) . . . . ?
O25 W4 O8 O24 -145(4) . . . . ?
O16 W4 O8 O24 138(5) . . . . ?
O28 W4 O8 O24 -84(4) 2_757 . . . ?
O9 W4 O8 O24 -62(4) 2_757 . . . ?
O26 W4 O8 O24 124(4) . . . . ?
O6 W4 O8 O24 -167(4) . . . . ?
O11 W4 O8 O24 -165(4) . . . . ?
O13 W4 O8 O24 -123(5) 2_757 . . . ?
O21 W4 O8 W5 116(5) . . . 2_757 ?
O25 W4 O8 W5 -59(6) . . . 2_757 ?
O16 W4 O8 W5 -136(5) . . . 2_757 ?
O28 W4 O8 W5 3(5) 2_757 . . 2_757 ?
O24 W4 O8 W5 86(6) . . . 2_757 ?
O9 W4 O8 W5 24(5) 2_757 . . 2_757 ?
O26 W4 O8 W5 -150(5) . . . 2_757 ?
O6 W4 O8 W5 -81(6) . . . 2_757 ?
O11 W4 O8 W5 -79(5) . . . 2_757 ?
O13 W4 O8 W5 -37(4) 2_757 . . 2_757 ?
O2 W1B O10 W3 164(3) . . . . ?
O5 W1B O10 W3 -115(7) . . . . ?
O18 W1B O10 W3 73(11) . . . . ?
O3 W1B O10 W3 -150(44) 2_757 . . . ?
O4 W1B O10 W3 -9(6) . . . . ?
O12 W1B O10 W3 -50(11) 2_757 . . . ?
O20 W3 O10 W1B -155(5) . . . . ?
O15 W3 O10 W1B 20(6) . . . . ?
O16 W3 O10 W1B 95(5) . . . . ?
O7 W3 O10 W1B -56(5) . . . . ?
O26 W3 O10 W1B 114(5) . . . . ?
O23 W3 O10 W1B 39(10) . . . . ?
O11 W3 O10 W1B 40(5) . . . . ?
O4 W3 O10 W1B 7(5) . . . . ?
O20 W3 O10 W1A -157(3) . . . . ?
O15 W3 O10 W1A 18(5) . . . . ?
O16 W3 O10 W1A 93(3) . . . . ?
O7 W3 O10 W1A -58(3) . . . . ?
O26 W3 O10 W1A 112(3) . . . . ?
O23 W3 O10 W1A 37(9) . . . . ?
O11 W3 O10 W1A 38(3) . . . . ?
O4 W3 O10 W1A 5(2) . . . . ?
O12 Si1 O11 O12 180.000(4) 2_757 . . . ?
O4 Si1 O11 O12 127(2) . . . . ?
O4 Si1 O11 O12 -53(2) 2_757 . . . ?
O13 Si1 O11 O12 63(2) . . . . ?
O13 Si1 O11 O12 -117(2) 2_757 . . . ?
O12 Si1 O11 W6 -0.4(19) . . . . ?
O12 Si1 O11 W6 179.6(19) 2_757 . . . ?
O4 Si1 O11 W6 126(2) . . . . ?
O4 Si1 O11 W6 -54(2) 2_757 . . . ?
O13 Si1 O11 W6 62(2) . . . . ?
O13 Si1 O11 W6 -118(2) 2_757 . . . ?
O12 Si1 O11 W3 -125(2) . . . . ?
O12 Si1 O11 W3 55(2) 2_757 . . . ?
O4 Si1 O11 W3 1.4(19) . . . . ?
O4 Si1 O11 W3 -178.6(19) 2_757 . . . ?
O13 Si1 O11 W3 -63(2) . . . . ?
O13 Si1 O11 W3 117(2) 2_757 . . . ?
O12 Si1 O11 W4 121(2) . . . . ?
O12 Si1 O11 W4 -59(2) 2_757 . . . ?
O4 Si1 O11 W4 -113(2) . . . . ?
O4 Si1 O11 W4 67(2) 2_757 . . . ?
O13 Si1 O11 W4 -176.7(15) . . . . ?
O13 Si1 O11 W4 3.3(15) 2_757 . . . ?
O4 Si1 O12 O4 180.000(1) . . . 2_757 ?
O13 Si1 O12 O4 121(2) . . . 2_757 ?
O13 Si1 O12 O4 -59(2) 2_757 . . 2_757 ?
O11 Si1 O12 O4 -123(2) . . . 2_757 ?
O11 Si1 O12 O4 57(2) 2_757 . . 2_757 ?
O4 Si1 O12 O11 -57(2) . . . . ?
O4 Si1 O12 O11 123(2) 2_757 . . . ?
O13 Si1 O12 O11 -115.7(18) . . . . ?
O13 Si1 O12 O11 64.3(18) 2_757 . . . ?
O11 Si1 O12 O11 179.999(4) 2_757 . . . ?
O4 Si1 O12 W1B 175(4) . . . 2_757 ?
O4 Si1 O12 W1B -5(4) 2_757 . . 2_757 ?
O13 Si1 O12 W1B 116(4) . . . 2_757 ?
O13 Si1 O12 W1B -64(4) 2_757 . . 2_757 ?
O11 Si1 O12 W1B -128(4) . . . 2_757 ?
O11 Si1 O12 W1B 52(4) 2_757 . . 2_757 ?
O4 Si1 O12 W6 -57(3) . . . . ?
O4 Si1 O12 W6 123(3) 2_757 . . . ?
O13 Si1 O12 W6 -115(2) . . . . ?
O13 Si1 O12 W6 65(2) 2_757 . . . ?
O11 Si1 O12 W6 0.4(18) . . . . ?
O11 Si1 O12 W6 -179.6(18) 2_757 . . . ?
O4 Si1 O12 W1A 176(2) . . . 2_757 ?
O4 Si1 O12 W1A -4(2) 2_757 . . 2_757 ?
O13 Si1 O12 W1A 117(3) . . . 2_757 ?
O13 Si1 O12 W1A -63(3) 2_757 . . 2_757 ?
O11 Si1 O12 W1A -127(3) . . . 2_757 ?
O11 Si1 O12 W1A 53(3) 2_757 . . 2_757 ?
O4 Si1 O12 W5 58(3) . . . . ?
O4 Si1 O12 W5 -122(3) 2_757 . . . ?
O13 Si1 O12 W5 -0.3(16) . . . . ?
O13 Si1 O12 W5 179.7(16) 2_757 . . . ?
O11 Si1 O12 W5 115(2) . . . . ?
O11 Si1 O12 W5 -65(2) 2_757 . . . ?
W6 O11 O12 Si1 179.6(17) . . . . ?
W3 O11 O12 Si1 97(3) . . . . ?
W4 O11 O12 Si1 -97(2) . . . . ?
Si1 O11 O12 O4 45.8(17) . . . 2_757 ?
W6 O11 O12 O4 -135(2) . . . 2_757 ?
W3 O11 O12 O4 143(2) . . . 2_757 ?
W4 O11 O12 O4 -51(3) . . . 2_757 ?
Si1 O11 O12 W1B 92(9) . . . 2_757 ?
W6 O11 O12 W1B -89(9) . . . 2_757 ?
W3 O11 O12 W1B -171(8) . . . 2_757 ?
W4 O11 O12 W1B -5(9) . . . 2_757 ?
Si1 O11 O12 W6 -179.6(17) . . . . ?
W3 O11 O12 W6 -82(2) . . . . ?
W4 O11 O12 W6 83(2) . . . . ?
Si1 O11 O12 W1A 112(3) . . . 2_757 ?
W6 O11 O12 W1A -68(3) . . . 2_757 ?
W3 O11 O12 W1A -151(2) . . . 2_757 ?
W4 O11 O12 W1A 15(4) . . . 2_757 ?
Si1 O11 O12 W5 -107(2) . . . . ?
W6 O11 O12 W5 72.8(19) . . . . ?
W3 O11 O12 W5 -10(4) . . . . ?
W4 O11 O12 W5 156.3(16) . . . . ?
O12 Si1 O13 W5 0.3(17) . . . . ?
O12 Si1 O13 W5 -179.7(17) 2_757 . . . ?
O4 Si1 O13 W5 -124(2) . . . . ?
O4 Si1 O13 W5 56(2) 2_757 . . . ?
O11 Si1 O13 W5 -59(2) . . . . ?
O11 Si1 O13 W5 121(2) 2_757 . . . ?
O12 Si1 O13 W2 126(2) . . . . ?
O12 Si1 O13 W2 -54(2) 2_757 . . . ?
O4 Si1 O13 W2 1.8(17) . . . . ?
O4 Si1 O13 W2 -178.2(17) 2_757 . . . ?
O11 Si1 O13 W2 66.8(19) . . . . ?
O11 Si1 O13 W2 -113.2(19) 2_757 . . . ?
O12 Si1 O13 W4 -117(2) . . . 2_757 ?
O12 Si1 O13 W4 63(2) 2_757 . . 2_757 ?
O4 Si1 O13 W4 118(2) . . . 2_757 ?
O4 Si1 O13 W4 -62(2) 2_757 . . 2_757 ?
O11 Si1 O13 W4 -176.7(15) . . . 2_757 ?
O11 Si1 O13 W4 3.3(15) 2_757 . . 2_757 ?
O17 W2 O14 O27 9(7) . . . . ?
O28 W2 O14 O27 -105(7) . . . . ?
O18 W2 O14 O27 -177(5) . . . . ?
O7 W2 O14 O27 106(7) . . . . ?
O9 W2 O14 O27 -82(7) . . . . ?
O13 W2 O14 O27 -152(7) . . . . ?
O4 W2 O14 O27 173(7) . . . . ?
O17 W2 O14 W5 142(5) . . . . ?
O28 W2 O14 W5 27(6) . . . . ?
O18 W2 O14 W5 -44(7) . . . . ?
O7 W2 O14 W5 -121(6) . . . . ?
O9 W2 O14 W5 51(5) . . . . ?
O27 W2 O14 W5 133(10) . . . . ?
O13 W2 O14 W5 -19(4) . . . . ?
O4 W2 O14 W5 -55(5) . . . . ?
O22 W5 O14 O27 -3(6) . . . . ?
O1 W5 O14 O27 -104(6) . . . . ?
O5 W5 O14 O27 172(5) 2_757 . . . ?
O8 W5 O14 O27 111(6) 2_757 . . . ?
O24 W5 O14 O27 86(6) 2_757 . . . ?
O13 W5 O14 O27 157(6) . . . . ?
O12 W5 O14 O27 -169(6) . . . . ?
O22 W5 O14 W2 -140(5) . . . . ?
O1 W5 O14 W2 119(5) . . . . ?
O5 W5 O14 W2 35(7) 2_757 . . . ?
O8 W5 O14 W2 -27(5) 2_757 . . . ?
O27 W5 O14 W2 -137(10) . . . . ?
O24 W5 O14 W2 -51(5) 2_757 . . . ?
O13 W5 O14 W2 19(5) . . . . ?
O12 W5 O14 W2 54(5) . . . . ?
O20 W3 O15 O23 -14(5) . . . . ?
O16 W3 O15 O23 99(5) . . . . ?
O10 W3 O15 O23 171(3) . . . . ?
O7 W3 O15 O23 -112(4) . . . . ?
O26 W3 O15 O23 78(4) . . . . ?
O11 W3 O15 O23 145(5) . . . . ?
O4 W3 O15 O23 -178(4) . . . . ?
O20 W3 O15 W6 -126(5) . . . . ?
O16 W3 O15 W6 -12(5) . . . . ?
O10 W3 O15 W6 59(7) . . . . ?
O7 W3 O15 W6 137(5) . . . . ?
O26 W3 O15 W6 -34(5) . . . . ?
O23 W3 O15 W6 -111(8) . . . . ?
O11 W3 O15 W6 33(5) . . . . ?
O4 W3 O15 W6 70(5) . . . . ?
O19 W6 O15 O23 15(5) . . . . ?
O3 W6 O15 O23 -175(4) . . . . ?
O25 W6 O15 O23 -98(5) . . . . ?
O1 W6 O15 O23 113(5) . . . . ?
O6 W6 O15 O23 -74(5) . . . . ?
O11 W6 O15 O23 -143(5) . . . . ?
O12 W6 O15 O23 179(5) . . . . ?
O19 W6 O15 W3 125(5) . . . . ?
O3 W6 O15 W3 -65(7) . . . . ?
O25 W6 O15 W3 12(5) . . . . ?
O1 W6 O15 W3 -138(5) . . . . ?
O6 W6 O15 W3 36(5) . . . . ?
O23 W6 O15 W3 110(8) . . . . ?
O11 W6 O15 W3 -34(5) . . . . ?
O12 W6 O15 W3 -71(5) . . . . ?
O21 W4 O16 O26 -23(6) . . . . ?
O8 W4 O16 O26 -132(6) . . . . ?
O25 W4 O16 O26 90(6) . . . . ?
O28 W4 O16 O26 150(5) 2_757 . . . ?
O24 W4 O16 O26 -117(6) . . . . ?
O9 W4 O16 O26 171(4) 2_757 . . . ?
O6 W4 O16 O26 69(6) . . . . ?
O11 W4 O16 O26 133(6) . . . . ?
O13 W4 O16 O26 175(6) 2_757 . . . ?
O21 W4 O16 W3 -127(5) . . . . ?
O8 W4 O16 W3 123(5) . . . . ?
O25 W4 O16 W3 -14(5) . . . . ?
O28 W4 O16 W3 46(6) 2_757 . . . ?
O24 W4 O16 W3 139(5) . . . . ?
O9 W4 O16 W3 67(7) 2_757 . . . ?
O26 W4 O16 W3 -105(8) . . . . ?
O6 W4 O16 W3 -35(5) . . . . ?
O11 W4 O16 W3 28(4) . . . . ?
O13 W4 O16 W3 70(5) 2_757 . . . ?
O20 W3 O16 O26 17(6) . . . . ?
O15 W3 O16 O26 -95(5) . . . . ?
O10 W3 O16 O26 117(5) . . . . ?
O7 W3 O16 O26 -174(4) . . . . ?
O23 W3 O16 O26 -72(5) . . . . ?
O11 W3 O16 O26 -137(6) . . . . ?
O4 W3 O16 O26 -180(5) . . . . ?
O20 W3 O16 W4 126(5) . . . . ?
O15 W3 O16 W4 13(5) . . . . ?
O10 W3 O16 W4 -134(5) . . . . ?
O7 W3 O16 W4 -66(7) . . . . ?
O26 W3 O16 W4 109(8) . . . . ?
O23 W3 O16 W4 37(5) . . . . ?
O11 W3 O16 W4 -28(4) . . . . ?
O4 W3 O16 W4 -71(5) . . . . ?
O17 W2 O18 W1B 147(5) . . . . ?
O14 W2 O18 W1B -27(6) . . . . ?
O28 W2 O18 W1B -101(5) . . . . ?
O7 W2 O18 W1B 47(5) . . . . ?
O9 W2 O18 W1B -120(5) . . . . ?
O27 W2 O18 W1B -33(10) . . . . ?
O13 W2 O18 W1B -48(5) . . . . ?
O4 W2 O18 W1B -15(5) . . . . ?
O17 W2 O18 W1A 152(2) . . . . ?
O14 W2 O18 W1A -23(4) . . . . ?
O28 W2 O18 W1A -97(3) . . . . ?
O7 W2 O18 W1A 52(2) . . . . ?
O9 W2 O18 W1A -116(2) . . . . ?
O27 W2 O18 W1A -29(9) . . . . ?
O13 W2 O18 W1A -43(2) . . . . ?
O4 W2 O18 W1A -10.6(19) . . . . ?
O2 W1B O18 W2 -162(3) . . . . ?
O10 W1B O18 W2 -67(12) . . . . ?
O5 W1B O18 W2 133(23) . . . . ?
O3 W1B O18 W2 121(5) 2_757 . . . ?
O4 W1B O18 W2 19(6) . . . . ?
O12 W1B O18 W2 64(10) 2_757 . . . ?
C29 C32 C31 C9 10(6) . . . . ?
C29 C32 C31 C3 176(3) . . . . ?
C31 C32 C29 C21 -6(6) . . . . ?
C14 C28 N5 C11 2(5) . . . . ?
C14 C28 N5 Cu1 176(2) . . . . ?
N4 Cu1 N5 C28 -42(3) . . . . ?
N3 Cu1 N5 C28 179(3) . . . . ?
N1 Cu1 N5 C28 71(3) . . . . ?
N4 Cu1 N5 C11 131(3) . . . . ?
N3 Cu1 N5 C11 -8(2) . . . . ?
N1 Cu1 N5 C11 -116(2) . . . . ?
C2 N3 N6 C20 -3(4) . . . . ?
Cu1 N3 N6 C20 -165(3) . . . . ?
C2 N3 N6 C3 -167(3) . . . . ?
Cu1 N3 N6 C3 31(5) . . . . ?
C6 N1 N7 C13 3(4) . . . . ?
Cu1 N1 N7 C13 167(3) . . . . ?
C6 N1 N7 C19 179(3) . . . . ?
Cu1 N1 N7 C19 -17(5) . . . . ?
C12 C26 C24 C22 12(6) . . . . ?
C12 C26 C24 C16 -175(4) . . . 1_455 ?
C26 C24 C22 C18 -6(6) . . . . ?
C16 C24 C22 C18 -179(4) 1_455 . . . ?
C32 C29 C21 C10 2(6) . . . . ?
C32 C29 C21 C25 -173(3) . . . . ?
N3 N6 C20 C30 6(4) . . . . ?
C3 N6 C20 C30 170(3) . . . . ?
C2 C30 C20 N6 -6(4) . . . . ?
C13 N7 C19 C4 -56(5) . . . . ?
N1 N7 C19 C4 128(3) . . . . ?
C24 C22 C18 C4 -1(6) . . . . ?
C14 C17 C15 C11 -1(7) . . . . ?
C15 C17 C14 C28 1(7) . . . . ?
N5 C28 C14 C17 -1(6) . . . . ?
N1 N7 C13 C27 -1(4) . . . . ?
C19 N7 C13 C27 -177(3) . . . . ?
C6 C27 C13 N7 -1(4) . . . . ?
C24 C26 C12 C4 -11(6) . . . . ?
C28 N5 C11 C15 -2(5) . . . . ?
Cu1 N5 C11 C15 -177(3) . . . . ?
C28 N5 C11 C2 179(3) . . . . ?
Cu1 N5 C11 C2 4(4) . . . . ?
C17 C15 C11 N5 2(6) . . . . ?
C17 C15 C11 C2 -179(4) . . . . ?
C29 C21 C10 C9 -2(5) . . . . ?
C25 C21 C10 C9 173(3) . . . . ?
C32 C31 C9 C10 -10(6) . . . . ?
C3 C31 C9 C10 -176(3) . . . . ?
C21 C10 C9 C31 6(6) . . . . ?
C5 C23 C7 C8 -2(6) . . . . ?
C1 C8 C7 C23 0(6) . . . . ?
N7 N1 C6 C27 -3(4) . . . . ?
Cu1 N1 C6 C27 -173(2) . . . . ?
N7 N1 C6 C1 -178(3) . . . . ?
Cu1 N1 C6 C1 12(3) . . . . ?
C13 C27 C6 N1 2(4) . . . . ?
C13 C27 C6 C1 176(3) . . . . ?
C1 N2 C5 C23 -1(5) . . . . ?
Cu1 N2 C5 C23 176(2) . . . . ?
C7 C23 C5 N2 2(5) . . . . ?
C22 C18 C4 C12 2(5) . . . . ?
C22 C18 C4 C19 -178(4) . . . . ?
C26 C12 C4 C18 4(5) . . . . ?
C26 C12 C4 C19 -177(3) . . . . ?
N7 C19 C4 C18 138(3) . . . . ?
N7 C19 C4 C12 -41(5) . . . . ?
N3 N6 C3 C31 67(4) . . . . ?
C20 N6 C3 C31 -96(4) . . . . ?
C32 C31 C3 N6 26(4) . . . . ?
C9 C31 C3 N6 -167(3) . . . . ?
N6 N3 C2 C30 -1(4) . . . . ?
Cu1 N3 C2 C30 166(2) . . . . ?
N6 N3 C2 C11 -177(3) . . . . ?
Cu1 N3 C2 C11 -10(4) . . . . ?
C20 C30 C2 N3 4(4) . . . . ?
C20 C30 C2 C11 180(3) . . . . ?
N5 C11 C2 N3 4(4) . . . . ?
C15 C11 C2 N3 -175(3) . . . . ?
N5 C11 C2 C30 -171(3) . . . . ?
C15 C11 C2 C30 10(6) . . . . ?
C5 N2 C1 C8 -1(5) . . . . ?
Cu1 N2 C1 C8 -178(2) . . . . ?
C5 N2 C1 C6 -179(3) . . . . ?
Cu1 N2 C1 C6 3(3) . . . . ?
C7 C8 C1 N2 1(5) . . . . ?
C7 C8 C1 C6 180(3) . . . . ?
N1 C6 C1 N2 -11(4) . . . . ?
C27 C6 C1 N2 175(3) . . . . ?
N1 C6 C1 C8 170(3) . . . . ?
C27 C6 C1 C8 -3(5) . . . . ?
W6 O6 O25 W4 148(3) . . . . ?
W4 O6 O25 W6 -148(3) . . . . ?
O21 W4 O25 O6 32(5) . . . . ?
O8 W4 O25 O6 -152(4) . . . . ?
O16 W4 O25 O6 -83(5) . . . . ?
O28 W4 O25 O6 137(5) 2_757 . . . ?
O24 W4 O25 O6 177(4) . . . . ?
O9 W4 O25 O6 121(5) 2_757 . . . ?
O26 W4 O25 O6 -63(5) . . . . ?
O11 W4 O25 O6 -127(5) . . . . ?
O13 W4 O25 O6 -170(5) 2_757 . . . ?
O21 W4 O25 W6 129(5) . . . . ?
O8 W4 O25 W6 -56(6) . . . . ?
O16 W4 O25 W6 13(5) . . . . ?
O28 W4 O25 W6 -127(5) 2_757 . . . ?
O24 W4 O25 W6 -86(6) . . . . ?
O9 W4 O25 W6 -143(5) 2_757 . . . ?
O26 W4 O25 W6 33(5) . . . . ?
O6 W4 O25 W6 96(7) . . . . ?
O11 W4 O25 W6 -31(4) . . . . ?
O13 W4 O25 W6 -74(5) 2_757 . . . ?
W4 O8 O24 W5 148(2) . . . 2_757 ?
W5 O8 O24 W4 -148(2) 2_757 . . . ?
W6 O15 O23 W3 153(3) . . . . ?
W3 O15 O23 W6 -153(3) . . . . ?
W4 O16 O26 W3 -148(4) . . . . ?
W3 O16 O26 W4 148(4) . . . . ?
W2 O14 O27 W5 157(5) . . . . ?
W5 O14 O27 W2 -157(5) . . . . ?
W4 O9 O28 W2 -146(3) 2_757 . . . ?
W2 O9 O28 W4 146(3) . . . 2_757 ?
O17 W2 O28 O9 -24(5) . . . . ?
O14 W2 O28 O9 84(5) . . . . ?
O18 W2 O28 O9 -124(5) . . . . ?
O7 W2 O28 O9 160(4) . . . . ?
O27 W2 O28 O9 66(5) . . . . ?
O13 W2 O28 O9 129(5) . . . . ?
O4 W2 O28 O9 172(5) . . . . ?
O17 W2 O28 W4 -118(5) . . . 2_757 ?
O14 W2 O28 W4 -10(5) . . . 2_757 ?
O18 W2 O28 W4 143(5) . . . 2_757 ?
O7 W2 O28 W4 66(6) . . . 2_757 ?
O9 W2 O28 W4 -93(7) . . . 2_757 ?
O27 W2 O28 W4 -27(5) . . . 2_757 ?
O13 W2 O28 W4 36(4) . . . 2_757 ?
O4 W2 O28 W4 78(5) . . . 2_757 ?
W5 O5 W1A O2 -151(2) 2_757 . . . ?
W5 O5 W1A O3 -50(3) 2_757 . . 2_757 ?
W5 O5 W1A O10 107(3) 2_757 . . . ?
W5 O5 W1A O18 19(5) 2_757 . . . ?
W5 O5 W1A O4 42(3) 2_757 . . . ?
W5 O5 W1A O12 10(2) 2_757 . . 2_757 ?
W3 O10 W1A O2 158(3) . . . . ?
W3 O10 W1A O5 -99(3) . . . . ?
W3 O10 W1A O3 -9(5) . . . 2_757 ?
W3 O10 W1A O18 57(3) . . . . ?
W3 O10 W1A O4 -6(2) . . . . ?
W3 O10 W1A O12 -34(3) . . . 2_757 ?
